data_4074050
loop_
_publ_author_name
'Wu, De-Hong'
'Xu, Bao-Hua'
'Li, Yi-Zhi'
'Yan, Hong'

_publ_section_title
;
 Diruthenium Half-Sandwich Complexes Containing One \m-E2(E = S, Se) Unit
 and Two Chelating 1,2-Dicarba-closo-dodecaborane-1,2-dithiolate
 Ligands:&#x00A0; Reactivity Studies with Methyl Acetylene Carboxylates
;
_journal_issue 25
_journal_name_full Organometallics
_journal_page_first 6300
_journal_paper_doi 10.1021/om7008556
_journal_volume 26
_journal_year 2007
_chemical_formula_moiety '2(C20 H40 B20 O4 Ru2 S6), H2 O'
_chemical_formula_sum 'C40 H82 B40 O9 Ru4 S12'
_chemical_formula_weight 1928.58
_chemical_name_systematic
; 
 ? 
;
_space_group_IT_number 14
_symmetry_cell_setting monoclinic
_symmetry_space_group_name_Hall '-P 2yn'
_symmetry_space_group_name_H-M 'P 1 21/n 1'
_atom_sites_solution_hydrogens geom
_atom_sites_solution_primary direct
_atom_sites_solution_secondary difmap
_audit_creation_method SHELXL-97
_cell_angle_alpha 90.00
_cell_angle_beta 98.882(3)
_cell_angle_gamma 90.00
_cell_formula_units_Z 2
_cell_length_a 10.5166(16)
_cell_length_b 20.192(3)
_cell_length_c 19.339(3)
_cell_measurement_reflns_used 1235
_cell_measurement_temperature 273(2)
_cell_measurement_theta_max 17.89
_cell_measurement_theta_min 2.41
_cell_volume 4057.4(11)
_computing_cell_refinement SMART
_computing_data_collection 'SMART (Bruker, 2000)'
_computing_data_reduction 'SAINT (Bruker, 2000)'
_computing_molecular_graphics SHELXTL
_computing_publication_material SHELXTL
_computing_structure_refinement SHELXTL
_computing_structure_solution 'SHELXTL (Bruker, 2000)'
_diffrn_ambient_temperature 273(2)
_diffrn_measured_fraction_theta_full 0.999
_diffrn_measured_fraction_theta_max 0.999
_diffrn_measurement_device_type 'Bruker Smart Apex CCD area detector'
_diffrn_measurement_method 'phi and omega scans'
_diffrn_radiation_monochromator graphite
_diffrn_radiation_source 'sealed tube'
_diffrn_radiation_type MoK\a
_diffrn_radiation_wavelength 0.71073
_diffrn_reflns_av_R_equivalents 0.0492
_diffrn_reflns_av_sigmaI/netI 0.0634
_diffrn_reflns_limit_h_max 12
_diffrn_reflns_limit_h_min -12
_diffrn_reflns_limit_k_max 24
_diffrn_reflns_limit_k_min -19
_diffrn_reflns_limit_l_max 23
_diffrn_reflns_limit_l_min -21
_diffrn_reflns_number 21988
_diffrn_reflns_theta_full 26.00
_diffrn_reflns_theta_max 26.00
_diffrn_reflns_theta_min 1.47
_exptl_absorpt_coefficient_mu 1.085
_exptl_absorpt_correction_T_max 0.88
_exptl_absorpt_correction_T_min 0.76
_exptl_absorpt_correction_type multi-scan
_exptl_absorpt_process_details 'SADABS, Bruker(2000)'
_exptl_crystal_colour yellow
_exptl_crystal_density_diffrn 1.579
_exptl_crystal_density_method 'not measured'
_exptl_crystal_description platelet
_exptl_crystal_F_000 1924
_exptl_crystal_size_max 0.26
_exptl_crystal_size_mid 0.24
_exptl_crystal_size_min 0.12
_refine_diff_density_max 0.363
_refine_diff_density_min -0.584
_refine_diff_density_rms 0.091
_refine_ls_extinction_method none
_refine_ls_goodness_of_fit_ref 1.011
_refine_ls_hydrogen_treatment constr
_refine_ls_matrix_type full
_refine_ls_number_parameters 479
_refine_ls_number_reflns 7964
_refine_ls_number_restraints 0
_refine_ls_restrained_S_all 1.011
_refine_ls_R_factor_all 0.0698
_refine_ls_R_factor_gt 0.0477
_refine_ls_shift/su_max 0.000
_refine_ls_shift/su_mean 0.000
_refine_ls_structure_factor_coef Fsqd
_refine_ls_weighting_details 'calc w=1/[\s^2^(Fo^2^)+(0.05P)^2^+0.99P] where P=(Fo^2^+2Fc^2^)/3'
_refine_ls_weighting_scheme calc
_refine_ls_wR_factor_gt 0.0972
_refine_ls_wR_factor_ref 0.1016
_reflns_number_gt 5828
_reflns_number_total 7964
_reflns_threshold_expression >2sigma(I)
_cod_data_source_file om7008556-file002.cif
_cod_data_source_block 4S
_cod_depositor_comments
;
The following automatic conversions were performed:

'_symmetry_cell_setting' value 'Monoclinic' changed to 'monoclinic'
according to /home/saulius/struct/CIF-dictionaries/cif_core.dic
dictionary named 'cif_core.dic' version 2.4.1 from 2010-06-29.

Automatic conversion script
Id: cif_fix_values 1715 2011-07-08 13:25:40Z adriana 
;
_cod_original_sg_symbol_H-M 'P2(1)/n  '
_cod_database_code 4074050

loop_
_symmetry_equiv_pos_as_xyz
'x, y, z'
'-x+1/2, y+1/2, -z+1/2'
'-x, -y, -z'
'x-1/2, -y-1/2, z-1/2'

loop_
_atom_site_label
_atom_site_type_symbol
_atom_site_fract_x
_atom_site_fract_y
_atom_site_fract_z
_atom_site_U_iso_or_equiv
_atom_site_adp_type
_atom_site_occupancy
_atom_site_symmetry_multiplicity
_atom_site_calc_flag
_atom_site_refinement_flags
B1 B 0.4820(6) 0.0632(3) 0.3713(3) 0.0441(13) Uani 1 1 d .
H1 H 0.4416 0.0501 0.4104 0.053 Uiso 1 1 d R
B2 B 0.4779(5) 0.0100(3) 0.2966(3) 0.0458(13) Uani 1 1 d .
H2 H 0.4384 -0.0329 0.2942 0.055 Uiso 1 1 d R
B3 B 0.4661(5) 0.0618(3) 0.2198(3) 0.0388(12) Uani 1 1 d .
H3 H 0.4203 0.0467 0.1759 0.047 Uiso 1 1 d R
B4 B 0.4630(5) 0.1439(3) 0.2474(3) 0.0410(12) Uani 1 1 d .
H4 H 0.4127 0.1753 0.2175 0.049 Uiso 1 1 d R
B5 B 0.6279(5) 0.0292(3) 0.3498(3) 0.0472(14) Uani 1 1 d .
H5 H 0.6762 -0.0031 0.3793 0.057 Uiso 1 1 d R
B6 B 0.6196(5) 0.0285(3) 0.2598(3) 0.0479(14) Uani 1 1 d .
H6 H 0.6635 -0.0046 0.2367 0.058 Uiso 1 1 d R
B7 B 0.6058(5) 0.1118(3) 0.2274(3) 0.0436(13) Uani 1 1 d .
H7 H 0.6420 0.1264 0.1874 0.052 Uiso 1 1 d R
B8 B 0.6095(5) 0.1645(3) 0.3001(3) 0.0447(13) Uani 1 1 d .
H8 H 0.6443 0.2085 0.3036 0.054 Uiso 1 1 d R
B9 B 0.6196(4) 0.1136(3) 0.3767(3) 0.0377(11) Uani 1 1 d .
H9 H 0.6572 0.1285 0.4225 0.045 Uiso 1 1 d R
B10 B 0.7056(5) 0.0920(3) 0.3066(3) 0.0464(13) Uani 1 1 d .
H10 H 0.7978 0.0943 0.3114 0.056 Uiso 1 1 d R
B11 B -0.0947(5) 0.2714(3) 0.3863(3) 0.0408(12) Uani 1 1 d .
H11 H -0.1291 0.2422 0.3489 0.049 Uiso 1 1 d R
B12 B -0.1044(6) 0.3580(3) 0.3730(3) 0.0485(14) Uani 1 1 d .
H12 H -0.1430 0.3765 0.3290 0.058 Uiso 1 1 d R
B13 B 0.0381(6) 0.3937(3) 0.4219(3) 0.0445(13) Uani 1 1 d .
H13 H 0.0800 0.4319 0.4064 0.053 Uiso 1 1 d R
B14 B 0.1325(6) 0.3255(3) 0.4646(3) 0.0482(14) Uani 1 1 d .
H14 H 0.2246 0.3275 0.4691 0.058 Uiso 1 1 d R
B15 B -0.1943(5) 0.3198(3) 0.4317(3) 0.0528(16) Uani 1 1 d .
H15 H -0.2866 0.3179 0.4225 0.063 Uiso 1 1 d R
B16 B -0.1101(7) 0.3961(3) 0.4563(3) 0.0550(16) Uani 1 1 d .
H16 H -0.1566 0.4365 0.4599 0.066 Uiso 1 1 d R
B17 B 0.0339(6) 0.3759(3) 0.5124(3) 0.0516(15) Uani 1 1 d .
H17 H 0.0720 0.4054 0.5488 0.062 Uiso 1 1 d R
B18 B 0.0427(5) 0.2885(3) 0.5242(3) 0.0407(12) Uani 1 1 d .
H18 H 0.0836 0.2652 0.5649 0.049 Uiso 1 1 d R
B19 B -0.0957(5) 0.2527(3) 0.4758(3) 0.0439(13) Uani 1 1 d .
H19 H -0.1306 0.2111 0.4879 0.053 Uiso 1 1 d R
B20 B -0.1057(6) 0.3300(3) 0.5196(3) 0.0490(14) Uani 1 1 d .
H20 H -0.1484 0.3331 0.5600 0.059 Uiso 1 1 d R
C1 C 0.4750(4) 0.1421(2) 0.3369(2) 0.0342(10) Uani 1 1 d .
C2 C 0.3917(4) 0.0817(2) 0.2898(2) 0.0320(9) Uani 1 1 d .
C3 C 0.0430(4) 0.2578(2) 0.4418(2) 0.0345(10) Uani 1 1 d .
C4 C 0.0431(4) 0.3174(2) 0.3833(2) 0.0383(10) Uani 1 1 d .
C5 C 0.3765(4) 0.1836(2) 0.4572(2) 0.0320(9) Uani 1 1 d .
C6 C 0.2648(4) 0.1794(2) 0.4806(2) 0.0329(9) Uani 1 1 d .
C7 C 0.5029(5) 0.1845(2) 0.5053(2) 0.0367(10) Uani 1 1 d .
C8 C 0.6445(5) 0.1308(3) 0.5892(3) 0.0595(15) Uani 1 1 d .
H8A H 0.6565 0.0889 0.6128 0.089 Uiso 1 1 calc R
H8B H 0.6392 0.1652 0.6229 0.089 Uiso 1 1 calc R
H8C H 0.7160 0.1392 0.5650 0.089 Uiso 1 1 calc R
C9 C 0.2444(5) 0.1626(2) 0.5542(2) 0.0409(11) Uani 1 1 d .
C10 C 0.3204(6) 0.1764(3) 0.6744(3) 0.0573(14) Uani 1 1 d .
H10A H 0.3850 0.2002 0.7051 0.086 Uiso 1 1 calc R
H10B H 0.3339 0.1296 0.6810 0.086 Uiso 1 1 calc R
H10C H 0.2368 0.1880 0.6846 0.086 Uiso 1 1 calc R
C11 C 0.0425(4) -0.0303(2) 0.1848(2) 0.0391(10) Uani 1 1 d .
C12 C 0.1539(5) -0.0205(2) 0.1484(2) 0.0430(11) Uani 1 1 d .
H12A H 0.2382 -0.0374 0.1699 0.052 Uiso 1 1 calc R
C13 C 0.1474(4) 0.0250(2) 0.0939(3) 0.0399(10) Uani 1 1 d .
H13A H 0.2278 0.0387 0.0783 0.048 Uiso 1 1 calc R
C14 C 0.0350(5) 0.0607(2) 0.0696(3) 0.0460(12) Uani 1 1 d .
C15 C -0.0735(4) 0.0484(2) 0.1019(2) 0.0402(10) Uani 1 1 d .
H15A H -0.1468 0.0787 0.0919 0.048 Uiso 1 1 calc R
C16 C -0.0695(4) 0.0058(2) 0.1585(2) 0.0371(10) Uani 1 1 d .
H16A H -0.1406 0.0068 0.1858 0.045 Uiso 1 1 calc R
C17 C 0.0274(5) 0.1092(3) 0.0111(3) 0.0525(13) Uani 1 1 d .
H17A H 0.0207 0.0858 -0.0326 0.079 Uiso 1 1 calc R
H17B H 0.1035 0.1361 0.0172 0.079 Uiso 1 1 calc R
H17C H -0.0469 0.1368 0.0110 0.079 Uiso 1 1 calc R
C18 C 0.0537(5) -0.0766(3) 0.2473(3) 0.0546(13) Uani 1 1 d .
H18A H 0.1425 -0.0744 0.2716 0.066 Uiso 1 1 calc R
C19 C 0.0295(6) -0.1470(3) 0.2201(3) 0.0598(15) Uani 1 1 d .
H19A H 0.0362 -0.1771 0.2589 0.090 Uiso 1 1 calc R
H19B H 0.0922 -0.1584 0.1909 0.090 Uiso 1 1 calc R
H19C H -0.0552 -0.1498 0.1934 0.090 Uiso 1 1 calc R
C20 C -0.0331(5) -0.0580(3) 0.2986(3) 0.0600(15) Uani 1 1 d .
H20A H -0.0222 -0.0890 0.3367 0.090 Uiso 1 1 calc R
H20B H -0.1209 -0.0589 0.2758 0.090 Uiso 1 1 calc R
H20C H -0.0119 -0.0143 0.3162 0.090 Uiso 1 1 calc R
O1 O 0.5696(3) 0.2322(2) 0.50854(19) 0.0554(9) Uani 1 1 d .
O2 O 0.1600(3) 0.12713(18) 0.56576(17) 0.0501(9) Uani 1 1 d .
O3 O 0.5257(3) 0.12922(18) 0.53893(18) 0.0502(8) Uani 1 1 d .
O4 O 0.3290(3) 0.19399(19) 0.60002(16) 0.0519(9) Uani 1 1 d .
O5 O 0.1341(7) 0.9872(3) 0.4753(4) 0.0523(18) Uani 0.50 1 d P
H5A H 0.1907 1.0113 0.4607 0.063 Uiso 0.50 1 d PR
H5B H 0.0603 0.9968 0.4531 0.063 Uiso 0.50 1 d PR
Ru1 Ru 0.17438(3) 0.191577(17) 0.312212(17) 0.03070(10) Uani 1 1 d .
Ru2 Ru 0.08697(3) 0.076905(18) 0.183471(18) 0.03319(10) Uani 1 1 d .
S1 S 0.37789(10) 0.20781(5) 0.36752(6) 0.0327(2) Uani 1 1 d .
S2 S 0.22052(9) 0.07811(5) 0.29549(5) 0.0319(2) Uani 1 1 d .
S3 S 0.11611(10) 0.17919(6) 0.41862(6) 0.0344(2) Uani 1 1 d .
S4 S 0.12813(11) 0.30679(6) 0.31091(6) 0.0394(3) Uani 1 1 d .
S5 S -0.01394(10) 0.16830(6) 0.23027(6) 0.0388(3) Uani 1 1 d .
S6 S 0.14309(11) 0.19212(6) 0.18509(6) 0.0377(2) Uani 1 1 d .

loop_
_atom_site_aniso_label
_atom_site_aniso_U_11
_atom_site_aniso_U_22
_atom_site_aniso_U_33
_atom_site_aniso_U_23
_atom_site_aniso_U_13
_atom_site_aniso_U_12
B1 0.053(3) 0.040(3) 0.044(3) 0.007(2) 0.022(3) 0.000(2)
B2 0.045(3) 0.037(3) 0.056(3) -0.002(2) 0.010(3) 0.014(2)
B3 0.029(2) 0.045(3) 0.042(3) -0.012(2) 0.007(2) 0.002(2)
B4 0.042(3) 0.053(3) 0.028(2) 0.002(2) 0.003(2) -0.008(2)
B5 0.041(3) 0.052(4) 0.047(3) 0.009(3) 0.001(2) 0.009(3)
B6 0.025(2) 0.054(4) 0.069(4) -0.004(3) 0.021(2) 0.013(2)
B7 0.047(3) 0.055(3) 0.032(3) -0.008(2) 0.018(2) 0.002(3)
B8 0.030(3) 0.045(3) 0.056(3) -0.002(3) -0.005(2) -0.010(2)
B9 0.021(2) 0.040(3) 0.052(3) -0.010(2) 0.003(2) -0.003(2)
B10 0.035(3) 0.039(3) 0.069(4) -0.009(3) 0.020(3) 0.003(2)
B11 0.028(2) 0.042(3) 0.055(3) 0.001(2) 0.014(2) 0.012(2)
B12 0.061(3) 0.053(3) 0.034(3) -0.008(2) 0.015(3) 0.024(3)
B13 0.057(3) 0.036(3) 0.043(3) -0.017(2) 0.017(3) -0.003(3)
B14 0.044(3) 0.046(3) 0.052(3) -0.010(3) -0.003(3) -0.002(3)
B15 0.033(3) 0.058(4) 0.072(4) -0.022(3) 0.023(3) -0.003(3)
B16 0.074(4) 0.058(4) 0.036(3) -0.013(3) 0.021(3) 0.008(3)
B17 0.053(3) 0.051(4) 0.052(3) -0.011(3) 0.011(3) -0.017(3)
B18 0.044(3) 0.053(3) 0.026(2) -0.007(2) 0.010(2) -0.001(2)
B19 0.029(2) 0.048(3) 0.057(3) 0.002(3) 0.013(2) 0.006(2)
B20 0.060(4) 0.044(3) 0.044(3) -0.007(2) 0.011(3) 0.004(3)
C1 0.0223(19) 0.047(3) 0.033(2) 0.0008(18) 0.0021(17) 0.0018(18)
C2 0.0213(18) 0.041(2) 0.035(2) -0.0170(19) 0.0061(16) -0.0099(17)
C3 0.040(2) 0.021(2) 0.043(2) -0.0115(17) 0.0076(19) 0.0066(18)
C4 0.028(2) 0.054(3) 0.033(2) -0.002(2) 0.0065(17) -0.007(2)
C5 0.034(2) 0.043(2) 0.0195(18) -0.0070(17) 0.0063(16) -0.0073(18)
C6 0.036(2) 0.036(2) 0.025(2) 0.0057(17) -0.0004(17) 0.0071(18)
C7 0.051(3) 0.031(2) 0.028(2) -0.0028(18) 0.0063(19) -0.009(2)
C8 0.047(3) 0.066(4) 0.056(3) 0.024(3) -0.021(3) 0.008(3)
C9 0.053(3) 0.042(3) 0.026(2) 0.0011(18) 0.001(2) -0.009(2)
C10 0.065(3) 0.065(4) 0.041(3) 0.006(2) 0.003(3) -0.015(3)
C11 0.041(2) 0.034(2) 0.044(3) -0.012(2) 0.016(2) -0.025(2)
C12 0.044(3) 0.035(3) 0.049(3) -0.020(2) 0.002(2) -0.013(2)
C13 0.037(2) 0.033(2) 0.053(3) -0.014(2) 0.015(2) -0.0065(19)
C14 0.052(3) 0.039(3) 0.044(3) -0.005(2) -0.003(2) -0.021(2)
C15 0.030(2) 0.042(3) 0.043(3) -0.004(2) -0.0116(19) -0.002(2)
C16 0.030(2) 0.035(2) 0.047(3) -0.007(2) 0.0107(19) -0.0048(19)
C17 0.050(3) 0.057(3) 0.048(3) -0.002(2) 0.001(2) -0.014(3)
C18 0.051(3) 0.046(3) 0.065(3) 0.007(3) 0.004(3) -0.016(2)
C19 0.061(3) 0.051(3) 0.067(4) 0.016(3) 0.011(3) -0.013(3)
C20 0.056(3) 0.063(4) 0.062(3) 0.017(3) 0.013(3) 0.016(3)
O1 0.0383(18) 0.068(3) 0.054(2) -0.0030(18) -0.0124(16) -0.0093(18)
O2 0.0499(19) 0.053(2) 0.048(2) 0.0120(16) 0.0096(16) -0.0180(17)
O3 0.0421(18) 0.056(2) 0.052(2) 0.0124(17) 0.0070(16) -0.0010(16)
O4 0.053(2) 0.068(2) 0.0331(17) -0.0062(16) 0.0037(15) -0.0168(18)
O5 0.057(4) 0.044(4) 0.054(4) -0.015(3) 0.000(3) 0.005(3)
Ru1 0.02850(17) 0.03324(19) 0.03032(18) -0.00220(14) 0.00442(13) 0.00036(14)
Ru2 0.02851(17) 0.0367(2) 0.03441(19) -0.00547(15) 0.00500(13) -0.00213(14)
S1 0.0318(5) 0.0331(6) 0.0327(5) 0.0002(4) 0.0035(4) -0.0029(4)
S2 0.0256(5) 0.0352(6) 0.0356(5) -0.0033(4) 0.0063(4) -0.0022(4)
S3 0.0314(5) 0.0358(6) 0.0361(5) 0.0000(4) 0.0054(4) -0.0022(4)
S4 0.0435(6) 0.0367(6) 0.0406(6) 0.0018(5) 0.0146(5) 0.0016(5)
S5 0.0306(5) 0.0462(7) 0.0393(6) -0.0069(5) 0.0039(5) 0.0043(5)
S6 0.0394(6) 0.0394(6) 0.0340(6) 0.0019(5) 0.0044(5) -0.0005(5)

loop_
_atom_type_symbol
_atom_type_description
_atom_type_scat_dispersion_real
_atom_type_scat_dispersion_imag
_atom_type_scat_source
C C 0.0033 0.0016 'International Tables Vol C Tables 4.2.6.8 and 6.1.1.4'
H H 0.0000 0.0000 'International Tables Vol C Tables 4.2.6.8 and 6.1.1.4'
B B 0.0013 0.0007 'International Tables Vol C Tables 4.2.6.8 and 6.1.1.4'
O O 0.0106 0.0060 'International Tables Vol C Tables 4.2.6.8 and 6.1.1.4'
S S 0.1246 0.1234 'International Tables Vol C Tables 4.2.6.8 and 6.1.1.4'
Ru Ru -1.2594 0.8363 'International Tables Vol C Tables 4.2.6.8 and 6.1.1.4'

loop_
_geom_angle_atom_site_label_1
_geom_angle_atom_site_label_2
_geom_angle_atom_site_label_3
_geom_angle
C1 B1 C2 58.0(3)
C1 B1 B9 58.3(3)
C2 B1 B9 104.9(4)
C1 B1 B5 104.6(4)
C2 B1 B5 103.8(4)
B9 B1 B5 60.5(3)
C1 B1 B2 104.4(4)
C2 B1 B2 57.4(3)
B9 B1 B2 108.1(4)
B5 B1 B2 59.9(3)
C1 B1 H1 124.2
C2 B1 H1 121.6
B9 B1 H1 124.9
B5 B1 H1 125.2
B2 B1 H1 120.7
C2 B2 B6 105.0(4)
C2 B2 B5 105.8(4)
B6 B2 B5 57.8(3)
C2 B2 B1 60.0(3)
B6 B2 B1 106.1(4)
B5 B2 B1 59.9(3)
C2 B2 B3 58.4(3)
B6 B2 B3 60.5(3)
B5 B2 B3 106.9(4)
B1 B2 B3 107.8(4)
C2 B2 H2 122.9
B6 B2 H2 123.4
B5 B2 H2 124.0
B1 B2 H2 122.4
B3 B2 H2 120.7
C2 B3 B4 60.1(3)
C2 B3 B7 106.0(3)
B4 B3 B7 59.1(3)
C2 B3 B2 57.9(3)
B4 B3 B2 107.6(4)
B7 B3 B2 108.2(4)
C2 B3 B6 103.7(4)
B4 B3 B6 106.3(4)
B7 B3 B6 60.2(3)
B2 B3 B6 59.3(3)
C2 B3 H3 123.1
B4 B3 H3 122.9
B7 B3 H3 123.4
B2 B3 H3 120.4
B6 B3 H3 123.5
C1 B4 C2 58.5(3)
C1 B4 B7 106.6(4)
C2 B4 B7 106.8(4)
C1 B4 B3 106.7(4)
C2 B4 B3 59.0(3)
B7 B4 B3 61.2(3)
C1 B4 B8 60.0(3)
C2 B4 B8 107.6(4)
B7 B4 B8 60.4(3)
B3 B4 B8 110.2(4)
C1 B4 H4 124.7
C2 B4 H4 121.7
B7 B4 H4 121.8
B3 B4 H4 118.6
B8 B4 H4 122.9
B6 B5 B10 59.4(3)
B6 B5 B9 107.7(4)
B10 B5 B9 60.4(3)
B6 B5 B1 109.0(4)
B10 B5 B1 107.9(4)
B9 B5 B1 59.0(3)
B6 B5 B2 61.0(3)
B10 B5 B2 108.2(4)
B9 B5 B2 107.2(4)
B1 B5 B2 60.2(3)
B6 B5 H5 122.2
B10 B5 H5 121.6
B9 B5 H5 121.4
B1 B5 H5 121.1
B2 B5 H5 122.3
B5 B6 B10 61.9(4)
B5 B6 B2 61.1(3)
B10 B6 B2 110.2(4)
B5 B6 B7 109.4(4)
B10 B6 B7 59.9(3)
B2 B6 B7 107.9(4)
B5 B6 B3 109.3(4)
B10 B6 B3 107.8(4)
B2 B6 B3 60.2(3)
B7 B6 B3 58.9(3)
B5 B6 H6 121.4
B10 B6 H6 120.4
B2 B6 H6 122.0
B7 B6 H6 120.6
B3 B6 H6 121.4
B4 B7 B8 60.6(3)
B4 B7 B10 108.1(4)
B8 B7 B10 60.4(3)
B4 B7 B3 59.7(3)
B8 B7 B3 109.1(4)
B10 B7 B3 108.5(4)
B4 B7 B6 107.4(4)
B8 B7 B6 107.3(4)
B10 B7 B6 58.6(3)
B3 B7 B6 61.0(3)
B4 B7 H7 122.0
B8 B7 H7 119.7
B10 B7 H7 120.8
B3 B7 H7 122.4
B6 B7 H7 123.3
C1 B8 B7 104.5(4)
C1 B8 B4 58.7(3)
B7 B8 B4 59.0(3)
C1 B8 B10 104.3(4)
B7 B8 B10 60.0(3)
B4 B8 B10 106.6(4)
C1 B8 B9 57.4(3)
B7 B8 B9 107.8(4)
B4 B8 B9 106.1(4)
B10 B8 B9 60.4(3)
C1 B8 H8 122.5
B7 B8 H8 125.4
B4 B8 H8 123.4
B10 B8 H8 123.5
B9 B8 H8 119.9
C1 B9 B1 59.8(3)
C1 B9 B5 105.8(3)
B1 B9 B5 60.5(3)
C1 B9 B8 59.7(3)
B1 B9 B8 109.8(4)
B5 B9 B8 107.8(4)
C1 B9 B10 105.1(4)
B1 B9 B10 108.7(4)
B5 B9 B10 59.7(3)
B8 B9 B10 59.2(3)
C1 B9 H9 121.6
B1 B9 H9 117.0
B5 B9 H9 122.4
B8 B9 H9 123.0
B10 B9 H9 126.0
B6 B10 B7 61.6(3)
B6 B10 B8 109.0(4)
B7 B10 B8 59.6(3)
B6 B10 B5 58.7(3)
B7 B10 B5 108.3(4)
B8 B10 B5 108.8(4)
B6 B10 B9 106.8(4)
B7 B10 B9 107.4(4)
B8 B10 B9 60.4(3)
B5 B10 B9 59.9(3)
B6 B10 H10 121.4
B7 B10 H10 122.0
B8 B10 H10 121.6
B5 B10 H10 121.1
B9 B10 H10 122.3
C3 B11 C4 57.8(3)
C3 B11 B15 107.0(4)
C4 B11 B15 106.6(4)
C3 B11 B12 106.2(4)
C4 B11 B12 59.6(3)
B15 B11 B12 60.0(3)
C3 B11 B19 58.5(3)
C4 B11 B19 106.2(4)
B15 B11 B19 62.5(3)
B12 B11 B19 110.2(4)
C3 B11 H11 124.5
C4 B11 H11 121.6
B15 B11 H11 122.1
B12 B11 H11 119.4
B19 B11 H11 123.1
C4 B12 B15 106.1(4)
C4 B12 B11 59.1(3)
B15 B12 B11 59.9(3)
C4 B12 B16 104.6(4)
B15 B12 B16 60.9(3)
B11 B12 B16 107.6(4)
C4 B12 B13 58.1(3)
B15 B12 B13 108.9(4)
B11 B12 B13 107.2(4)
B16 B12 B13 59.7(3)
C4 B12 H12 122.2
B15 B12 H12 123.1
B11 B12 H12 121.4
B16 B12 H12 124.1
B13 B12 H12 121.0
C4 B13 B16 105.9(4)
C4 B13 B17 104.6(4)
B16 B13 B17 59.2(3)
C4 B13 B12 59.3(3)
B16 B13 B12 60.1(3)
B17 B13 B12 106.8(4)
C4 B13 B14 57.8(3)
B16 B13 B14 107.3(4)
B17 B13 B14 60.0(3)
B12 B13 B14 106.7(4)
C4 B13 H13 122.7
B16 B13 H13 124.3
B17 B13 H13 123.1
B12 B13 H13 123.1
B14 B13 H13 120.4
C3 B14 C4 58.4(3)
C3 B14 B18 59.5(3)
C4 B14 B18 106.7(4)
C3 B14 B17 104.5(4)
C4 B14 B17 104.3(4)
B18 B14 B17 59.8(3)
C3 B14 B13 104.6(4)
C4 B14 B13 58.1(3)
B18 B14 B13 107.9(4)
B17 B14 B13 59.3(3)
C3 B14 H14 125.2
C4 B14 H14 119.4
B18 B14 H14 126.3
B17 B14 H14 125.4
B13 B14 H14 118.8
B11 B15 B12 60.2(3)
B11 B15 B16 107.4(4)
B12 B15 B16 60.4(3)
B11 B15 B20 105.7(4)
B12 B15 B20 107.7(4)
B16 B15 B20 59.8(3)
B11 B15 B19 59.0(3)
B12 B15 B19 107.5(4)
B16 B15 B19 106.8(4)
B20 B15 B19 58.6(3)
B11 B15 H15 123.2
B12 B15 H15 121.6
B16 B15 H15 121.5
B20 B15 H15 122.4
B19 B15 H15 122.8
B17 B16 B13 60.6(4)
B17 B16 B12 108.0(4)
B13 B16 B12 60.1(3)
B17 B16 B15 107.7(5)
B13 B16 B15 107.5(4)
B12 B16 B15 58.7(3)
B17 B16 B20 59.0(3)
B13 B16 B20 107.4(5)
B12 B16 B20 106.9(4)
B15 B16 B20 60.5(4)
B17 B16 H16 123.2
B13 B16 H16 122.2
B12 B16 H16 121.2
B15 B16 H16 120.7
B20 B16 H16 122.6
B20 B17 B16 61.6(4)
B20 B17 B18 59.6(3)
B16 B17 B18 109.2(4)
B20 B17 B13 109.2(4)
B16 B17 B13 60.2(3)
B18 B17 B13 108.3(4)
B20 B17 B14 107.1(4)
B16 B17 B14 108.7(4)
B18 B17 B14 58.9(3)
B13 B17 B14 60.7(3)
B20 B17 H17 121.8
B16 B17 H17 121.9
B18 B17 H17 120.8
B13 B17 H17 121.5
B14 B17 H17 121.1
C3 B18 B19 58.3(3)
C3 B18 B20 104.7(4)
B19 B18 B20 61.0(3)
C3 B18 B14 57.7(3)
B19 B18 B14 107.9(4)
B20 B18 B14 109.0(4)
C3 B18 B17 104.3(4)
B19 B18 B17 108.4(4)
B20 B18 B17 59.6(3)
B14 B18 B17 61.3(3)
C3 B18 H18 121.4
B19 B18 H18 117.7
B20 B18 H18 123.8
B14 B18 H18 121.8
B17 B18 H18 126.8
C3 B19 B18 59.4(3)
C3 B19 B11 58.2(3)
B18 B19 B11 107.7(4)
C3 B19 B20 104.4(4)
B18 B19 B20 59.6(3)
B11 B19 B20 106.7(4)
C3 B19 B15 103.6(4)
B18 B19 B15 107.9(4)
B11 B19 B15 58.5(3)
B20 B19 B15 60.3(3)
C3 B19 H19 122.2
B18 B19 H19 123.0
B11 B19 H19 119.0
B20 B19 H19 126.5
B15 B19 H19 123.3
B17 B20 B18 60.8(3)
B17 B20 B19 108.1(4)
B18 B20 B19 59.5(3)
B17 B20 B16 59.4(4)
B18 B20 B16 108.4(4)
B19 B20 B16 108.7(4)
B17 B20 B15 107.4(4)
B18 B20 B15 108.4(4)
B19 B20 B15 61.1(3)
B16 B20 B15 59.6(3)
B17 B20 H20 122.0
B18 B20 H20 120.8
B19 B20 H20 120.9
B16 B20 H20 122.4
B15 B20 H20 122.0
C2 C1 B9 110.8(3)
C2 C1 B4 61.2(3)
B9 C1 B4 112.7(4)
C2 C1 B1 61.8(3)
B9 C1 B1 61.9(3)
B4 C1 B1 113.6(4)
C2 C1 B8 110.8(3)
B9 C1 B8 63.0(3)
B4 C1 B8 61.3(3)
B1 C1 B8 114.2(4)
C2 C1 S1 115.5(3)
B9 C1 S1 127.3(3)
B4 C1 S1 110.7(3)
B1 C1 S1 122.6(3)
B8 C1 S1 118.3(3)
C1 C2 B2 110.3(3)
C1 C2 B3 109.5(3)
B2 C2 B3 63.8(3)
C1 C2 B4 60.3(3)
B2 C2 B4 112.9(4)
B3 C2 B4 60.8(3)
C1 C2 B1 60.2(3)
B2 C2 B1 62.6(3)
B3 C2 B1 114.2(3)
B4 C2 B1 111.5(3)
C1 C2 S2 115.6(3)
B2 C2 S2 118.7(3)
B3 C2 S2 128.0(3)
B4 C2 S2 124.2(3)
B1 C2 S2 109.9(3)
C4 C3 B14 61.8(3)
C4 C3 B11 62.4(3)
B14 C3 B11 115.2(4)
C4 C3 B19 113.7(3)
B14 C3 B19 115.4(4)
B11 C3 B19 63.3(3)
C4 C3 B18 112.0(3)
B14 C3 B18 62.8(3)
B11 C3 B18 114.1(4)
B19 C3 B18 62.3(3)
C4 C3 S3 114.5(3)
B14 C3 S3 121.6(3)
B11 C3 S3 109.5(3)
B19 C3 S3 117.3(3)
B18 C3 S3 126.7(3)
C3 C4 B14 59.9(3)
C3 C4 B13 110.6(3)
B14 C4 B13 64.2(3)
C3 C4 B11 59.8(3)
B14 C4 B11 111.4(4)
B13 C4 B11 112.6(4)
C3 C4 B12 109.1(3)
B14 C4 B12 114.5(4)
B13 C4 B12 62.6(3)
B11 C4 B12 61.3(3)
C3 C4 S4 120.2(3)
B14 C4 S4 117.5(3)
B13 C4 S4 120.1(3)
B11 C4 S4 119.1(3)
B12 C4 S4 120.8(3)
C6 C5 C7 122.4(4)
C6 C5 S1 119.1(3)
C7 C5 S1 117.1(3)
C5 C6 C9 126.8(4)
C5 C6 S3 119.4(3)
C9 C6 S3 112.9(3)
O1 C7 O3 127.7(5)
O1 C7 C5 120.1(4)
O3 C7 C5 112.2(4)
O3 C8 H8A 109.5
O3 C8 H8B 109.5
H8A C8 H8B 109.5
O3 C8 H8C 109.5
H8A C8 H8C 109.5
H8B C8 H8C 109.5
O2 C9 O4 127.5(4)
O2 C9 C6 122.1(4)
O4 C9 C6 110.3(4)
O4 C10 H10A 109.5
O4 C10 H10B 109.5
H10A C10 H10B 109.5
O4 C10 H10C 109.5
H10A C10 H10C 109.5
H10B C10 H10C 109.5
C16 C11 C12 116.1(4)
C16 C11 C18 124.3(4)
C12 C11 C18 119.7(4)
C16 C11 Ru2 69.9(2)
C12 C11 Ru2 71.2(2)
C18 C11 Ru2 128.4(3)
C13 C12 C11 120.1(4)
C13 C12 Ru2 70.6(3)
C11 C12 Ru2 70.2(2)
C13 C12 H12A 119.1
C11 C12 H12A 119.1
Ru2 C12 H12A 119.1
C12 C13 C14 122.3(4)
C12 C13 Ru2 72.8(3)
C14 C13 Ru2 71.9(3)
C12 C13 H13A 118.3
C14 C13 H13A 118.3
Ru2 C13 H13A 118.3
C13 C14 C15 117.4(4)
C13 C14 C17 122.5(5)
C15 C14 C17 120.2(5)
C13 C14 Ru2 71.1(3)
C15 C14 Ru2 71.1(3)
C17 C14 Ru2 129.5(3)
C16 C15 C14 122.2(4)
C16 C15 Ru2 70.7(2)
C14 C15 Ru2 71.8(2)
C16 C15 H15A 118.0
C14 C15 H15A 118.0
Ru2 C15 H15A 118.0
C15 C16 C11 121.8(4)
C15 C16 Ru2 72.4(2)
C11 C16 Ru2 72.6(2)
C15 C16 H16A 118.7
C11 C16 H16A 118.7
Ru2 C16 H16A 118.7
C14 C17 H17A 109.5
C14 C17 H17B 109.5
H17A C17 H17B 109.5
C14 C17 H17C 109.5
H17A C17 H17C 109.5
H17B C17 H17C 109.5
C20 C18 C11 113.2(5)
C20 C18 C19 112.1(5)
C11 C18 C19 108.2(4)
C20 C18 H18A 107.7
C11 C18 H18A 107.7
C19 C18 H18A 107.7
C18 C19 H19A 109.5
C18 C19 H19B 109.5
H19A C19 H19B 109.5
C18 C19 H19C 109.5
H19A C19 H19C 109.5
H19B C19 H19C 109.5
C18 C20 H20A 109.5
C18 C20 H20B 109.5
H20A C20 H20B 109.5
C18 C20 H20C 109.5
H20A C20 H20C 109.5
H20B C20 H20C 109.5
C7 O3 C8 112.9(4)
C9 O4 C10 113.4(4)
H5A O5 H5B 109.5
S3 Ru1 S1 87.43(4)
S3 Ru1 S2 96.17(4)
S1 Ru1 S2 90.34(4)
S3 Ru1 S4 91.97(4)
S1 Ru1 S4 92.31(4)
S2 Ru1 S4 171.54(4)
S3 Ru1 S5 105.69(4)
S1 Ru1 S5 165.97(4)
S2 Ru1 S5 83.43(4)
S4 Ru1 S5 92.19(4)
S3 Ru1 S6 155.86(4)
S1 Ru1 S6 116.61(4)
S2 Ru1 S6 82.25(4)
S4 Ru1 S6 89.39(4)
S5 Ru1 S6 50.17(4)
C16 Ru2 C13 79.15(16)
C16 Ru2 C15 36.90(17)
C13 Ru2 C15 66.02(18)
C16 Ru2 C14 67.66(17)
C13 Ru2 C14 37.05(18)
C15 Ru2 C14 37.15(18)
C16 Ru2 C11 37.46(17)
C13 Ru2 C11 68.36(17)
C15 Ru2 C11 67.23(18)
C14 Ru2 C11 81.20(17)
C16 Ru2 C12 67.35(16)
C13 Ru2 C12 36.64(17)
C15 Ru2 C12 78.13(17)
C14 Ru2 C12 66.90(19)
C11 Ru2 C12 38.63(16)
C16 Ru2 S5 103.27(12)
C13 Ru2 S5 150.42(13)
C15 Ru2 S5 97.95(13)
C14 Ru2 S5 115.99(14)
C11 Ru2 S5 130.30(12)
C12 Ru2 S5 168.93(13)
C16 Ru2 S2 121.63(13)
C13 Ru2 S2 121.15(13)
C15 Ru2 S2 158.31(13)
C14 Ru2 S2 157.49(14)
C11 Ru2 S2 95.42(13)
C12 Ru2 S2 96.62(13)
S5 Ru2 S2 83.20(4)
C16 Ru2 S6 144.78(12)
C13 Ru2 S6 111.81(12)
C15 Ru2 S6 115.03(13)
C14 Ru2 S6 100.31(13)
C11 Ru2 S6 177.68(13)
C12 Ru2 S6 140.42(13)
S5 Ru2 S6 50.61(4)
S2 Ru2 S6 82.50(4)
C5 S1 C1 101.7(2)
C5 S1 Ru1 105.52(14)
C1 S1 Ru1 106.04(14)
C2 S2 Ru1 101.19(14)
C2 S2 Ru2 113.12(14)
Ru1 S2 Ru2 91.68(4)
C6 S3 C3 100.7(2)
C6 S3 Ru1 105.98(14)
C3 S3 Ru1 108.00(15)
C4 S4 Ru1 103.60(17)
S6 S5 Ru2 65.27(5)
S6 S5 Ru1 66.06(5)
Ru2 S5 Ru1 91.85(4)
S5 S6 Ru2 64.12(5)
S5 S6 Ru1 63.77(4)
Ru2 S6 Ru1 90.20(4)

loop_
_geom_bond_atom_site_label_1
_geom_bond_atom_site_label_2
_geom_bond_distance
B1 C1 1.724(7)
B1 C2 1.750(7)
B1 B9 1.759(7)
B1 B5 1.788(8)
B1 B2 1.795(8)
B1 H1 0.9600
B2 C2 1.703(7)
B2 B6 1.787(8)
B2 B5 1.789(8)
B2 B3 1.803(8)
B2 H2 0.9600
B3 C2 1.712(6)
B3 B4 1.743(8)
B3 B7 1.770(8)
B3 B6 1.809(7)
B3 H3 0.9600
B4 C1 1.716(6)
B4 C2 1.731(7)
B4 B7 1.733(8)
B4 B8 1.761(7)
B4 H4 0.9601
B5 B6 1.729(8)
B5 B10 1.784(8)
B5 B9 1.787(8)
B5 H5 0.9600
B6 B10 1.742(9)
B6 B7 1.795(9)
B6 H6 0.9598
B7 B8 1.758(8)
B7 B10 1.765(8)
B7 H7 0.9601
B8 C1 1.739(7)
B8 B10 1.772(8)
B8 B9 1.794(8)
B8 H8 0.9600
B9 C1 1.696(6)
B9 B10 1.795(8)
B9 H9 0.9602
B10 H10 0.9600
B11 C3 1.687(7)
B11 C4 1.730(7)
B11 B15 1.762(7)
B11 B12 1.767(8)
B11 B19 1.772(8)
B11 H11 0.9600
B12 C4 1.739(7)
B12 B15 1.764(9)
B12 B16 1.795(7)
B12 B13 1.795(9)
B12 H12 0.9601
B13 C4 1.716(7)
B13 B16 1.787(9)
B13 B17 1.794(8)
B13 B14 1.820(9)
B13 H13 0.9598
B14 C3 1.679(7)
B14 C4 1.711(7)
B14 B18 1.766(8)
B14 B17 1.808(9)
B14 H14 0.9599
B15 B16 1.804(9)
B15 B20 1.820(9)
B15 B19 1.834(9)
B15 H15 0.9601
B16 B17 1.769(9)
B16 B20 1.808(9)
B16 H16 0.9600
B17 B20 1.761(9)
B17 B18 1.782(9)
B17 H17 0.9600
B18 C3 1.710(6)
B18 B19 1.760(8)
B18 B20 1.762(8)
B18 H18 0.9600
B19 C3 1.692(7)
B19 B20 1.787(8)
B19 H19 0.9601
B20 H20 0.9599
C1 C2 1.684(6)
C1 S1 1.828(5)
C2 S2 1.822(4)
C3 C4 1.653(6)
C3 S3 1.848(4)
C4 S4 1.786(4)
C5 C6 1.326(6)
C5 C7 1.501(6)
C5 S1 1.804(4)
C6 C9 1.509(6)
C6 S3 1.818(4)
C7 O1 1.187(5)
C7 O3 1.295(5)
C8 O3 1.461(6)
C8 H8A 0.9600
C8 H8B 0.9600
C8 H8C 0.9600
C9 O2 1.189(5)
C9 O4 1.317(5)
C10 O4 1.497(6)
C10 H10A 0.9600
C10 H10B 0.9600
C10 H10C 0.9600
C11 C16 1.412(6)
C11 C12 1.470(6)
C11 C18 1.518(7)
C11 Ru2 2.216(4)
C12 C13 1.393(7)
C12 Ru2 2.229(5)
C12 H12A 0.9800
C13 C14 1.402(7)
C13 Ru2 2.201(4)
C13 H13A 0.9800
C14 C15 1.405(7)
C14 C17 1.488(7)
C14 Ru2 2.211(5)
C15 C16 1.387(6)
C15 Ru2 2.202(4)
C15 H15A 0.9800
C16 Ru2 2.181(4)
C16 H16A 0.9800
C17 H17A 0.9600
C17 H17B 0.9600
C17 H17C 0.9600
C18 C20 1.496(8)
C18 C19 1.522(8)
C18 H18A 0.9800
C19 H19A 0.9600
C19 H19B 0.9600
C19 H19C 0.9600
C20 H20A 0.9600
C20 H20B 0.9600
C20 H20C 0.9600
O5 H5A 0.8500
O5 H5B 0.8501
Ru1 S3 2.2500(12)
Ru1 S1 2.2640(11)
Ru1 S2 2.3744(12)
Ru1 S4 2.3759(13)
Ru1 S5 2.3844(12)
Ru1 S6 2.4294(12)
Ru2 S5 2.3765(12)
Ru2 S2 2.3930(11)
Ru2 S6 2.3991(13)
S5 S6 2.0414(16)
